data_7129081
loop_
_publ_author_name
'Guo, Zhifang'
'Blair, Victoria L.'
'Deacon, Glen B.'
'Junk, Peter C.'

_publ_section_title
;
 A simple one-pot route to stable formamidinatoiodidolanthanoid(III)
 complexes from lanthanoid metals.
;
_journal_issue 87
_journal_name_full 'Chemical communications (Cambridge, England)'
_journal_page_first 11513
_journal_page_last 11516
_journal_paper_doi 10.1039/d1cc04080d
_journal_volume 57
_journal_year 2021
_chemical_formula_moiety 'C37 H59 I2 N2 Nd O3, C4 H8 O'
_chemical_formula_sum 'C41 H67 I2 N2 Nd O4'
_chemical_formula_weight 1050.00
_space_group_crystal_system orthorhombic
_space_group_IT_number 61
_space_group_name_Hall '-P 2ac 2ab'
_space_group_name_H-M_alt 'P b c a'
_atom_sites_solution_hydrogens geom
_audit_creation_date 2021-09-06
_audit_creation_method
;
Olex2 1.3
(compiled 2020.11.12 svn.r5f609507 for OlexSys, GUI svn.r6272)
;
_audit_update_record
;
2021-10-04 deposited with the CCDC.	2021-10-08 downloaded from the CCDC.
;
_cell_angle_alpha 90
_cell_angle_beta 90
_cell_angle_gamma 90
_cell_formula_units_Z 8
_cell_length_a 19.6958(3)
_cell_length_b 18.9803(3)
_cell_length_c 24.0171(5)
_cell_measurement_reflns_used 7909
_cell_measurement_temperature 123(2)
_cell_measurement_theta_max 25
_cell_measurement_theta_min 2
_cell_volume 8978.4(3)
_computing_cell_refinement 'CrysAlisPro 1.171.39.46 (Rigaku OD, 2018)'
_computing_data_collection 'CrysAlisPro 1.171.39.46 (Rigaku OD, 2018)'
_computing_data_reduction 'CrysAlisPro 1.171.39.46 (Rigaku OD, 2018)'
_computing_molecular_graphics 'Olex2 1.3 (Dolomanov et al., 2009)'
_computing_publication_material 'Olex2 1.3 (Dolomanov et al., 2009)'
_computing_structure_refinement 'SHELXL 2018/3 (Sheldrick, 2015)'
_computing_structure_solution 'SHELXT 2014/5 (Sheldrick, 2014)'
_diffrn_ambient_temperature 123(2)
_diffrn_measured_fraction_theta_full 0.999
_diffrn_measured_fraction_theta_max 0.999
_diffrn_measurement_device_type 'XtaLAB Synergy, Dualflex, HyPix'
_diffrn_measurement_method '\f and \w scans'
_diffrn_radiation_monochromator mirror
_diffrn_radiation_type MoK\a
_diffrn_radiation_wavelength 0.71073
_diffrn_reflns_av_R_equivalents 0.0435
_diffrn_reflns_av_unetI/netI 0.0276
_diffrn_reflns_Laue_measured_fraction_full 0.999
_diffrn_reflns_Laue_measured_fraction_max 0.999
_diffrn_reflns_limit_h_max 20
_diffrn_reflns_limit_h_min -23
_diffrn_reflns_limit_k_max 22
_diffrn_reflns_limit_k_min -22
_diffrn_reflns_limit_l_max 26
_diffrn_reflns_limit_l_min -28
_diffrn_reflns_number 53865
_diffrn_reflns_point_group_measured_fraction_full 0.999
_diffrn_reflns_point_group_measured_fraction_max 0.999
_diffrn_reflns_theta_full 24.999
_diffrn_reflns_theta_max 24.999
_diffrn_reflns_theta_min 2.480
_diffrn_source 'micro-focus sealed X-ray tube'
_diffrn_standards_number 0
_exptl_absorpt_coefficient_mu 2.570
_exptl_absorpt_correction_T_max 1.00000
_exptl_absorpt_correction_T_min 0.57640
_exptl_absorpt_correction_type multi-scan
_exptl_absorpt_process_details
;
CrysAlisPro 1.171.39.46 (Rigaku Oxford Diffraction, 2018)
Empirical absorption correction using spherical harmonics,
 implemented in SCALE3 ABSPACK scaling algorithm.
;
_exptl_crystal_colour purple
_exptl_crystal_density_diffrn 1.554
_exptl_crystal_description block
_exptl_crystal_F_000 4200
_exptl_crystal_size_max 0.2
_exptl_crystal_size_mid 0.14
_exptl_crystal_size_min 0.1
_refine_diff_density_max 0.877
_refine_diff_density_min -0.630
_refine_diff_density_rms 0.105
_refine_ls_extinction_method none
_refine_ls_goodness_of_fit_ref 1.071
_refine_ls_hydrogen_treatment constr
_refine_ls_matrix_type full
_refine_ls_number_parameters 513
_refine_ls_number_reflns 7909
_refine_ls_number_restraints 167
_refine_ls_restrained_S_all 1.078
_refine_ls_R_factor_all 0.0450
_refine_ls_R_factor_gt 0.0309
_refine_ls_shift/su_max 0.001
_refine_ls_shift/su_mean 0.000
_refine_ls_structure_factor_coef Fsqd
_refine_ls_weighting_details 'w=1/[\s^2^(Fo^2^)+(0.0243P)^2^+30.6125P] where P=(Fo^2^+2Fc^2^)/3'
_refine_ls_weighting_scheme calc
_refine_ls_wR_factor_gt 0.0691
_refine_ls_wR_factor_ref 0.0750
_reflns_Friedel_coverage 0.000
_reflns_number_gt 6474
_reflns_number_total 7909
_reflns_threshold_expression 'I > 2\s(I)'
_cod_data_source_file d1cc04080d2.cif
_cod_data_source_block 1_CCDC2
_cod_depositor_comments 'Adding full bibliography for 7129070--7129084.cif.'
_cod_database_code 7129081
_shelx_shelxl_version_number 2018/3
_shelx_space_group_comment
;
The symmetry employed for this shelxl refinement is uniquely defined
by the following loop, which should always be used as a source of
symmetry information in preference to the above space-group names.
They are only intended as comments.
;
_shelx_estimated_absorpt_t_max 0.783
_shelx_estimated_absorpt_t_min 0.627
_olex2_refinement_description
;
1. Fixed Uiso
 At 1.2 times of:
  All C(H) groups, All C(H,H) groups, All C(H,H,H,H) groups
 At 1.5 times of:
  All C(H,H,H) groups
2. Restrained distances
 O4-C41 = O4-C38
 1.44 with sigma of 0.02
 C41-C40 = C39-C38
 1.53 with sigma of 0.02
 C40-C39
 1.54 with sigma of 0.02
 O5-C45 = O5-C42
 1.44 with sigma of 0.02
 C45-C44 = C43-C42
 1.53 with sigma of 0.02
 C44-C43
 1.54 with sigma of 0.02
 O4-C40 = O4-C39 = C41-C39 = C40-C38
 2.38 with sigma of 0.04
 O5-C44 = O5-C43 = C45-C43 = C44-C42
 2.38 with sigma of 0.04
 O5-C44 \\sim O5-C43
 with sigma of 0.04
 C45-C44 \\sim C44-C43 \\sim C43-C42
 with sigma of 0.02
 O5-C45 \\sim O5-C42
 with sigma of 0.02
 C44-C42 \\sim C45-C43
 with sigma of 0.04
 C41-C40 \\sim C40-C39 \\sim C39-C38
 with sigma of 0.02
 O4-C41 \\sim O4-C38
 with sigma of 0.02
 O4-C40 \\sim O4-C39
 with sigma of 0.04
 C40-C38 \\sim C41-C39
 with sigma of 0.04
3. Rigid bond restraints
 C42, C43, C44, C45, C38, C39, C40, C41
 with sigma for 1-2 distances of 0.001 and sigma for 1-3 distances of 0.001
 C35, C36
 with sigma for 1-2 distances of 0.001 and sigma for 1-3 distances of 0.001
4. Uiso/Uaniso restraints and constraints
O4 \\sim C41 \\sim C40 \\sim C39 \\sim C38: within 2A with sigma of 0.04 and
sigma for terminal atoms of 0.08 within 2A
O5 \\sim C45 \\sim C44 \\sim C43 \\sim C42: within 2A with sigma of 0.04 and
sigma for terminal atoms of 0.08 within 2A
C42 \\sim C43 \\sim C44 \\sim C45 \\sim C38 \\sim C39 \\sim C40 \\sim C41:
within 2A with sigma of 0.01 and sigma for terminal atoms of 0.01 within 2A
C35 \\sim C36: within 2A with sigma of 0.01 and sigma for terminal atoms of
0.01 within 2A
5. Rigid body (RIGU) restrains
 O4, C41, C40, C39, C38
 with sigma for 1-2 distances of 0.004 and sigma for 1-3 distances of 0.004
 O5, C45, C44, C43, C42
 with sigma for 1-2 distances of 0.004 and sigma for 1-3 distances of 0.004
6. Others
 Fixed Sof: H37A(0.5) H37B(0.5) H37C(0.5) H37D(0.5) H35A(0.5) H35B(0.5)
 H35C(0.5) H35D(0.5) C36(0.5) H36A(0.5) H36B(0.5) C36A(0.5) H36C(0.5) H36D(0.5)
 O4(0.5) C41(0.5) H41A(0.5) H41B(0.5) C40(0.5) H40A(0.5) H40B(0.5) C39(0.5)
 H39A(0.5) H39B(0.5) C38(0.5) H38A(0.5) H38B(0.5) O5(0.5) C45(0.5) H45A(0.5)
 H45B(0.5) C44(0.5) H44A(0.5) H44B(0.5) C43(0.5) H43A(0.5) H43B(0.5) C42(0.5)
 H42A(0.5) H42B(0.5)
7.a Ternary CH refined with riding coordinates:
 C10(H10), C23(H23), C16(H16), C3(H3)
7.b Secondary CH2 refined with riding coordinates:
 C26(H26A,H26B), C37(H37A,H37B), C37(H37C,H37D), C29(H29A,H29B), C27(H27A,
 H27B), C28(H28A,H28B), C30(H30A,H30B), C34(H34A,H34B), C35(H35A,H35B),
 C35(H35C,H35D), C32(H32A,H32B), C33(H33A,H33B), C36(H36A,H36B), C31(H31A,H31B),
  C36A(H36C,H36D), C41(H41A,H41B), C40(H40A,H40B), C39(H39A,H39B), C38(H38A,
 H38B), C45(H45A,H45B), C44(H44A,H44B), C43(H43A,H43B), C42(H42A,H42B)
7.c Aromatic/amide H refined with riding coordinates:
 C13(H13), C6(H6), C19(H19), C21(H21), C5(H5), C20(H20), C7(H7)
7.d Idealised Me refined as rotating group:
 C18(H18A,H18B,H18C), C17(H17A,H17B,H17C), C12(H12A,H12B,H12C), C24(H24A,H24B,
 H24C), C11(H11A,H11B,H11C), C2(H2A,H2B,H2C), C25(H25A,H25B,H25C), C1(H1A,H1B,
 H1C)
;
_olex2_submission_special_instructions 'No special instructions were received'

loop_
_space_group_symop_operation_xyz
'x, y, z'
'-x+1/2, -y, z+1/2'
'x+1/2, -y+1/2, -z'
'-x, y+1/2, -z+1/2'
'-x, -y, -z'
'x-1/2, y, -z-1/2'
'-x-1/2, y-1/2, z'
'x, -y-1/2, z-1/2'

loop_
_atom_site_label
_atom_site_type_symbol
_atom_site_fract_x
_atom_site_fract_y
_atom_site_fract_z
_atom_site_U_iso_or_equiv
_atom_site_adp_type
_atom_site_occupancy
_atom_site_site_symmetry_order
_atom_site_calc_flag
_atom_site_refinement_flags_posn
_atom_site_refinement_flags_adp
_atom_site_refinement_flags_occupancy
_atom_site_disorder_assembly
_atom_site_disorder_group
Nd1 Nd 0.07107(2) 0.17557(2) 0.37864(2) 0.01838(7) Uani 1 1 d . . . . .
I2 I 0.19539(2) 0.27682(2) 0.37320(2) 0.02836(8) Uani 1 1 d . . . . .
I1 I -0.02942(2) 0.04920(2) 0.38322(2) 0.02870(8) Uani 1 1 d . . . . .
C13 C -0.02977(18) 0.2850(2) 0.38034(14) 0.0156(8) Uani 1 1 d . . . . .
H13 H -0.062855 0.321372 0.381132 0.019 Uiso 1 1 calc R U . . .
N1 N -0.00293(16) 0.25977(18) 0.42714(13) 0.0198(7) Uani 1 1 d . . . . .
O3 O 0.09420(16) 0.15020(16) 0.27919(12) 0.0321(7) Uani 1 1 d . . . . .
O1 O 0.09479(14) 0.14685(16) 0.47713(11) 0.0251(6) Uani 1 1 d . . . . .
N2 N -0.00887(16) 0.25770(17) 0.33284(13) 0.0187(7) Uani 1 1 d . . . . .
C8 C -0.0883(2) 0.2612(2) 0.50191(17) 0.0252(9) Uani 1 1 d . . . . .
C9 C -0.0279(2) 0.2879(2) 0.47857(16) 0.0210(9) Uani 1 1 d . . . . .
C6 C -0.0752(3) 0.3412(3) 0.57903(19) 0.0406(12) Uani 1 1 d . . . . .
H6 H -0.091585 0.359831 0.613208 0.049 Uiso 1 1 calc R U . . .
C10 C -0.1296(2) 0.2043(3) 0.47264(19) 0.0319(10) Uani 1 1 d . . . . .
H10 H -0.100414 0.183306 0.442877 0.038 Uiso 1 1 calc R U . . .
C14 C -0.0374(2) 0.2861(2) 0.28269(16) 0.0212(9) Uani 1 1 d . . . . .
C19 C -0.1196(2) 0.2806(3) 0.20840(19) 0.0362(11) Uani 1 1 d . . . . .
H19 H -0.157274 0.258340 0.191036 0.043 Uiso 1 1 calc R U . . .
C22 C -0.0082(2) 0.3458(2) 0.25770(17) 0.0241(9) Uani 1 1 d . . . . .
C15 C -0.0937(2) 0.2530(2) 0.25793(17) 0.0276(10) Uani 1 1 d . . . . .
C23 C 0.0524(2) 0.3826(2) 0.28349(19) 0.0326(11) Uani 1 1 d . . . . .
H23 H 0.072156 0.350323 0.312181 0.039 Uiso 1 1 calc R U . . .
C4 C 0.0095(2) 0.3402(2) 0.50645(17) 0.0276(10) Uani 1 1 d . . . . .
C21 C -0.0365(2) 0.3719(2) 0.20847(18) 0.0320(10) Uani 1 1 d . . . . .
H21 H -0.017432 0.412617 0.191540 0.038 Uiso 1 1 calc R U . . .
C16 C -0.1266(2) 0.1878(3) 0.28336(19) 0.0332(11) Uani 1 1 d . . . . .
H16 H -0.104770 0.178451 0.320203 0.040 Uiso 1 1 calc R U . . .
C5 C -0.0159(2) 0.3664(3) 0.55674(18) 0.0356(11) Uani 1 1 d . . . . .
H5 H 0.008341 0.402354 0.575773 0.043 Uiso 1 1 calc R U . . .
C20 C -0.0913(3) 0.3397(3) 0.18426(19) 0.0380(12) Uani 1 1 d . . . . .
H20 H -0.109932 0.358131 0.150795 0.046 Uiso 1 1 calc R U . . .
C3 C 0.0754(3) 0.3691(3) 0.4828(2) 0.0419(13) Uani 1 1 d . . . . .
H3 H 0.087562 0.339439 0.449854 0.050 Uiso 1 1 calc R U . . .
C26 C 0.0423(2) 0.1275(3) 0.51710(18) 0.0329(11) Uani 1 1 d . . . . .
H26A H 0.040182 0.075698 0.521886 0.040 Uiso 1 1 calc R U . . .
H26B H -0.002765 0.144637 0.504824 0.040 Uiso 1 1 calc R U . . .
C7 C -0.1112(2) 0.2890(3) 0.55208(19) 0.0343(11) Uani 1 1 d . . . . .
H7 H -0.152126 0.271784 0.567992 0.041 Uiso 1 1 calc R U . . .
C37 C 0.1080(3) 0.2041(3) 0.23773(19) 0.0391(12) Uani 1 1 d . . . . .
H37A H 0.149877 0.230388 0.247130 0.047 Uiso 0.5 1 calc R U P A 1
H37B H 0.069738 0.237823 0.235252 0.047 Uiso 0.5 1 calc R U P A 1
H37C H 0.087733 0.249588 0.249243 0.047 Uiso 0.5 1 calc R U P B 2
H37D H 0.157553 0.210678 0.233245 0.047 Uiso 0.5 1 calc R U P B 2
C29 C 0.1576(2) 0.1563(3) 0.5078(2) 0.0472(14) Uani 1 1 d . . . . .
H29A H 0.178695 0.202015 0.497968 0.057 Uiso 1 1 calc R U . . .
H29B H 0.190015 0.118175 0.498522 0.057 Uiso 1 1 calc R U . . .
C18 C -0.2032(3) 0.1992(3) 0.2928(2) 0.0521(14) Uani 1 1 d . . . . .
H18A H -0.210173 0.240999 0.316035 0.078 Uiso 1 1 calc R U . . .
H18B H -0.222463 0.157857 0.311430 0.078 Uiso 1 1 calc R U . . .
H18C H -0.225805 0.205988 0.256789 0.078 Uiso 1 1 calc R U . . .
O2 O 0.16348(15) 0.08126(16) 0.37755(12) 0.0304(7) Uani 1 1 d . . . . .
C27 C 0.0637(2) 0.1631(3) 0.57063(19) 0.0377(11) Uani 1 1 d . . . . .
H27A H 0.044053 0.139229 0.603553 0.045 Uiso 1 1 calc R U . . .
H27B H 0.050485 0.213378 0.571016 0.045 Uiso 1 1 calc R U . . .
C17 C -0.1165(3) 0.1235(3) 0.2464(2) 0.0474(13) Uani 1 1 d . . . . .
H17A H -0.138395 0.131567 0.210340 0.071 Uiso 1 1 calc R U . . .
H17B H -0.136812 0.082195 0.264339 0.071 Uiso 1 1 calc R U . . .
H17C H -0.067853 0.115439 0.240851 0.071 Uiso 1 1 calc R U . . .
C28 C 0.1406(3) 0.1545(3) 0.56862(19) 0.0444(13) Uani 1 1 d . . . . .
H28A H 0.163405 0.193385 0.588708 0.053 Uiso 1 1 calc R U . . .
H28B H 0.154534 0.109113 0.585452 0.053 Uiso 1 1 calc R U . . .
C30 C 0.1599(3) 0.0130(3) 0.4044(2) 0.0417(12) Uani 1 1 d . . . . .
H30A H 0.130629 -0.019398 0.382817 0.050 Uiso 1 1 calc R U . . .
H30B H 0.141056 0.017621 0.442467 0.050 Uiso 1 1 calc R U . . .
C12 C -0.1514(3) 0.1450(3) 0.5115(2) 0.0412(12) Uani 1 1 d . . . . .
H12A H -0.111471 0.126194 0.530848 0.062 Uiso 1 1 calc R U . . .
H12B H -0.172905 0.107428 0.489837 0.062 Uiso 1 1 calc R U . . .
H12C H -0.183763 0.163299 0.538940 0.062 Uiso 1 1 calc R U . . .
C24 C 0.1082(3) 0.3993(3) 0.2412(2) 0.0461(13) Uani 1 1 d . . . . .
H24A H 0.119699 0.356461 0.220378 0.069 Uiso 1 1 calc R U . . .
H24B H 0.148539 0.416541 0.260705 0.069 Uiso 1 1 calc R U . . .
H24C H 0.091963 0.435449 0.215273 0.069 Uiso 1 1 calc R U . . .
C34 C 0.0907(4) 0.0823(3) 0.2515(2) 0.0554(15) Uani 1 1 d . . . . .
H34A H 0.051983 0.054444 0.265795 0.066 Uiso 1 1 calc R U . . .
H34B H 0.133062 0.055327 0.257561 0.066 Uiso 1 1 calc R U . . .
C11 C -0.1925(3) 0.2359(3) 0.4445(2) 0.0512(14) Uani 1 1 d . . . . .
H11A H -0.221763 0.257422 0.472779 0.077 Uiso 1 1 calc R U . . .
H11B H -0.217509 0.198641 0.425136 0.077 Uiso 1 1 calc R U . . .
H11C H -0.178335 0.271898 0.417637 0.077 Uiso 1 1 calc R U . . .
C35 C 0.0813(3) 0.0985(3) 0.1900(2) 0.0550(15) Uani 1 1 d . U . . .
H35A H 0.100275 0.060265 0.166712 0.066 Uiso 0.5 1 calc R U P C 1
H35B H 0.032514 0.104162 0.180938 0.066 Uiso 0.5 1 calc R U P C 1
H35C H 0.038482 0.077773 0.175847 0.066 Uiso 0.5 1 calc R U P D 2
H35D H 0.119672 0.079959 0.167816 0.066 Uiso 0.5 1 calc R U P D 2
C2 C 0.1334(3) 0.3647(3) 0.5232(2) 0.0529(15) Uani 1 1 d . . . . .
H2A H 0.123743 0.394656 0.555536 0.079 Uiso 1 1 calc R U . . .
H2B H 0.175109 0.380853 0.505073 0.079 Uiso 1 1 calc R U . . .
H2C H 0.139049 0.315832 0.535488 0.079 Uiso 1 1 calc R U . . .
C32 C 0.2610(4) 0.0170(4) 0.3531(3) 0.081(2) Uani 1 1 d . . . . .
H32A H 0.311067 0.020245 0.355006 0.098 Uiso 1 1 calc R U . . .
H32B H 0.247924 -0.011235 0.320163 0.098 Uiso 1 1 calc R U . . .
C33 C 0.2297(3) 0.0875(3) 0.3515(3) 0.0499(15) Uani 1 1 d . . . . .
H33A H 0.258084 0.121813 0.371994 0.060 Uiso 1 1 calc R U . . .
H33B H 0.224866 0.103751 0.312538 0.060 Uiso 1 1 calc R U . . .
C25 C 0.0306(3) 0.4501(3) 0.3128(2) 0.0553(15) Uani 1 1 d . . . . .
H25A H 0.013681 0.483781 0.285181 0.083 Uiso 1 1 calc R U . . .
H25B H 0.069608 0.470463 0.332358 0.083 Uiso 1 1 calc R U . . .
H25C H -0.005390 0.439348 0.339608 0.083 Uiso 1 1 calc R U . . .
C36 C 0.1169(6) 0.1626(7) 0.1809(4) 0.043(2) Uani 0.5 1 d . U P E 1
H36A H 0.097027 0.189210 0.149434 0.052 Uiso 0.5 1 calc R U P E 1
H36B H 0.165490 0.153484 0.172996 0.052 Uiso 0.5 1 calc R U P E 1
C31 C 0.2316(3) -0.0142(3) 0.4066(3) 0.0584(17) Uani 1 1 d . . . . .
H31A H 0.232866 -0.066362 0.406001 0.070 Uiso 1 1 calc R U . . .
H31B H 0.255901 0.003148 0.439914 0.070 Uiso 1 1 calc R U . . .
C1 C 0.0678(3) 0.4439(4) 0.4625(3) 0.088(3) Uani 1 1 d . . . . .
H1A H 0.028592 0.447118 0.437577 0.133 Uiso 1 1 calc R U . . .
H1B H 0.108953 0.457945 0.442444 0.133 Uiso 1 1 calc R U . . .
H1C H 0.061022 0.475284 0.494474 0.133 Uiso 1 1 calc R U . . .
C36A C 0.0788(8) 0.1810(7) 0.1872(5) 0.051(3) Uani 0.5 1 d . . P E 2
H36C H 0.105107 0.198549 0.154992 0.062 Uiso 0.5 1 calc R U P E 2
H36D H 0.031366 0.197712 0.183909 0.062 Uiso 0.5 1 calc R U P E 2
O4 O -0.2315(12) 0.4937(11) 0.3157(11) 0.233(9) Uani 0.5 1 d D U P F -1
C41 C -0.2530(12) 0.5160(12) 0.3745(11) 0.196(7) Uani 0.5 1 d D U P F -1
H41A H -0.240368 0.566025 0.380146 0.236 Uiso 0.5 1 calc R U P F -1
H41B H -0.302988 0.512577 0.377498 0.236 Uiso 0.5 1 calc R U P F -1
C40 C -0.2212(10) 0.4723(9) 0.4207(9) 0.188(6) Uani 0.5 1 d D U P F -1
H40A H -0.252806 0.435450 0.434117 0.226 Uiso 0.5 1 calc R U P F -1
H40B H -0.207170 0.502154 0.452477 0.226 Uiso 0.5 1 calc R U P F -1
C39 C -0.1594(9) 0.4397(9) 0.3913(11) 0.188(6) Uani 0.5 1 d D U P F -1
H39A H -0.119930 0.471971 0.391939 0.225 Uiso 0.5 1 calc R U P F -1
H39B H -0.146422 0.394153 0.408351 0.225 Uiso 0.5 1 calc R U P F -1
C38 C -0.1865(11) 0.4299(8) 0.3329(10) 0.192(6) Uani 0.5 1 d D U P F -1
H38A H -0.213696 0.386089 0.331125 0.231 Uiso 0.5 1 calc R U P F -1
H38B H -0.148147 0.425301 0.306560 0.231 Uiso 0.5 1 calc R U P F -1
O5 O 0.2434(6) -0.0274(5) 0.1633(3) 0.063(3) Uani 0.5 1 d D U P G -1
C45 C 0.2360(5) 0.0010(5) 0.1058(4) 0.033(2) Uani 0.5 1 d D U P G -1
H45A H 0.279974 0.001289 0.085815 0.040 Uiso 0.5 1 calc R U P G -1
H45B H 0.216917 0.049261 0.106091 0.040 Uiso 0.5 1 calc R U P G -1
C44 C 0.1861(5) -0.0522(5) 0.0800(4) 0.0348(19) Uani 0.5 1 d D U P G -1
H44A H 0.156849 -0.028860 0.051959 0.042 Uiso 0.5 1 calc R U P G -1
H44B H 0.210967 -0.091185 0.061747 0.042 Uiso 0.5 1 calc R U P G -1
C43 C 0.1455(5) -0.0785(6) 0.1263(4) 0.048(2) Uani 0.5 1 d D U P G -1
H43A H 0.122262 -0.123001 0.116335 0.058 Uiso 0.5 1 calc R U P G -1
H43B H 0.111091 -0.043412 0.137980 0.058 Uiso 0.5 1 calc R U P G -1
C42 C 0.1965(7) -0.0901(8) 0.1708(5) 0.064(3) Uani 0.5 1 d D U P G -1
H42A H 0.220966 -0.135151 0.165319 0.077 Uiso 0.5 1 calc R U P G -1
H42B H 0.175102 -0.090011 0.208092 0.077 Uiso 0.5 1 calc R U P G -1

loop_
_atom_site_aniso_label
_atom_site_aniso_U_11
_atom_site_aniso_U_22
_atom_site_aniso_U_33
_atom_site_aniso_U_23
_atom_site_aniso_U_13
_atom_site_aniso_U_12
Nd1 0.01680(11) 0.01938(12) 0.01897(12) 0.00110(8) 0.00033(8) 0.00256(8)
I2 0.01786(14) 0.03338(16) 0.03385(16) 0.00100(12) 0.00083(11) -0.00259(11)
I1 0.03032(15) 0.02049(14) 0.03529(17) -0.00209(12) -0.00024(12) -0.00256(11)
C13 0.0133(17) 0.019(2) 0.0139(19) 0.0047(15) 0.0038(14) 0.0024(15)
N1 0.0173(17) 0.0215(18) 0.0205(17) 0.0005(14) 0.0040(13) 0.0019(14)
O3 0.0398(18) 0.0318(17) 0.0246(16) -0.0020(13) 0.0037(13) 0.0083(15)
O1 0.0215(15) 0.0334(17) 0.0205(15) 0.0077(12) -0.0018(11) 0.0051(13)
N2 0.0143(17) 0.0190(17) 0.0228(18) 0.0045(14) -0.0040(13) 0.0012(13)
C8 0.025(2) 0.025(2) 0.026(2) 0.0020(18) 0.0066(17) 0.0023(18)
C9 0.020(2) 0.021(2) 0.021(2) 0.0046(16) 0.0030(16) 0.0058(17)
C6 0.051(3) 0.046(3) 0.025(2) -0.009(2) 0.014(2) 0.002(3)
C10 0.026(2) 0.036(3) 0.033(3) 0.000(2) 0.0076(19) -0.005(2)
C14 0.019(2) 0.026(2) 0.019(2) 0.0031(16) 0.0002(16) 0.0045(17)
C19 0.035(3) 0.043(3) 0.030(3) 0.007(2) -0.013(2) -0.004(2)
C22 0.025(2) 0.024(2) 0.022(2) 0.0037(17) -0.0020(17) 0.0021(18)
C15 0.025(2) 0.032(3) 0.026(2) 0.0022(18) -0.0018(18) -0.0040(19)
C23 0.030(2) 0.032(3) 0.036(3) 0.014(2) -0.0072(19) -0.010(2)
C4 0.031(2) 0.032(2) 0.020(2) -0.0002(18) 0.0050(17) -0.001(2)
C21 0.036(3) 0.031(3) 0.029(2) 0.0103(19) 0.0007(19) 0.000(2)
C16 0.031(3) 0.038(3) 0.031(2) 0.006(2) -0.0064(19) -0.009(2)
C5 0.042(3) 0.039(3) 0.026(2) -0.009(2) 0.003(2) -0.006(2)
C20 0.044(3) 0.042(3) 0.028(3) 0.012(2) -0.012(2) 0.003(2)
C3 0.039(3) 0.056(3) 0.031(3) -0.017(2) 0.009(2) -0.017(3)
C26 0.034(3) 0.036(3) 0.030(2) 0.009(2) 0.0049(19) 0.002(2)
C7 0.032(3) 0.040(3) 0.030(2) -0.001(2) 0.015(2) -0.003(2)
C37 0.045(3) 0.042(3) 0.030(3) 0.007(2) 0.012(2) 0.010(2)
C29 0.027(3) 0.084(4) 0.030(3) 0.007(3) -0.006(2) 0.000(3)
C18 0.037(3) 0.063(4) 0.056(4) 0.002(3) 0.012(3) -0.006(3)
O2 0.0288(16) 0.0285(16) 0.0339(17) 0.0062(13) 0.0074(13) 0.0073(13)
C27 0.040(3) 0.044(3) 0.029(3) 0.005(2) 0.005(2) 0.006(2)
C17 0.054(3) 0.039(3) 0.049(3) 0.000(2) 0.009(3) -0.011(3)
C28 0.046(3) 0.059(4) 0.028(3) 0.004(2) -0.006(2) 0.009(3)
C30 0.035(3) 0.030(3) 0.060(3) 0.012(2) 0.006(2) 0.010(2)
C12 0.041(3) 0.040(3) 0.042(3) -0.003(2) 0.013(2) -0.010(2)
C24 0.034(3) 0.050(3) 0.054(3) 0.019(3) 0.000(2) -0.014(3)
C34 0.085(4) 0.047(3) 0.034(3) -0.007(3) -0.001(3) 0.010(3)
C11 0.040(3) 0.058(4) 0.055(3) 0.002(3) -0.005(3) -0.007(3)
C35 0.069(4) 0.068(4) 0.028(3) -0.002(3) 0.007(2) 0.006(3)
C2 0.035(3) 0.058(4) 0.066(4) 0.009(3) -0.001(3) -0.003(3)
C32 0.062(4) 0.069(4) 0.114(6) 0.045(4) 0.050(4) 0.029(4)
C33 0.034(3) 0.049(3) 0.067(4) 0.019(3) 0.023(3) 0.021(3)
C25 0.060(4) 0.052(4) 0.054(4) -0.011(3) -0.002(3) -0.022(3)
C36 0.044(6) 0.069(6) 0.016(5) -0.003(4) 0.011(4) 0.012(4)
C31 0.045(3) 0.046(3) 0.084(4) 0.028(3) 0.019(3) 0.023(3)
C1 0.054(4) 0.120(7) 0.092(5) 0.071(5) -0.013(4) -0.038(4)
C36A 0.081(10) 0.052(8) 0.021(6) -0.001(5) -0.001(6) -0.009(7)
O4 0.139(16) 0.090(12) 0.47(2) -0.022(15) -0.045(16) 0.038(11)
C41 0.073(10) 0.057(9) 0.458(19) 0.001(11) -0.055(12) 0.006(7)
C40 0.069(9) 0.039(8) 0.456(17) -0.006(10) -0.062(10) -0.007(6)
C39 0.073(9) 0.022(6) 0.468(17) -0.011(10) -0.062(10) -0.007(6)
C38 0.081(10) 0.026(7) 0.470(17) -0.025(10) -0.060(10) -0.016(7)
O5 0.061(6) 0.061(6) 0.065(5) -0.001(4) -0.010(4) 0.006(4)
C45 0.034(5) 0.020(5) 0.046(5) -0.004(3) -0.007(4) -0.012(3)
C44 0.029(4) 0.031(5) 0.045(4) -0.009(3) 0.005(3) -0.019(4)
C43 0.054(5) 0.049(6) 0.041(4) -0.023(4) 0.016(3) -0.034(4)
C42 0.080(7) 0.058(7) 0.055(5) 0.011(5) 0.007(4) -0.020(6)

loop_
_atom_type_symbol
_atom_type_description
_atom_type_scat_dispersion_real
_atom_type_scat_dispersion_imag
_atom_type_scat_source
C C 0.0033 0.0016 'International Tables Vol C Tables 4.2.6.8 and 6.1.1.4'
H H 0.0000 0.0000 'International Tables Vol C Tables 4.2.6.8 and 6.1.1.4'
I I -0.4742 1.8119 'International Tables Vol C Tables 4.2.6.8 and 6.1.1.4'
N N 0.0061 0.0033 'International Tables Vol C Tables 4.2.6.8 and 6.1.1.4'
Nd Nd -0.1943 3.0179 'International Tables Vol C Tables 4.2.6.8 and 6.1.1.4'
O O 0.0106 0.0060 'International Tables Vol C Tables 4.2.6.8 and 6.1.1.4'

loop_
_geom_angle_atom_site_label_1
_geom_angle_atom_site_label_2
_geom_angle_atom_site_label_3
_geom_angle
_geom_angle_site_symmetry_1
_geom_angle_site_symmetry_3
_geom_angle_publ_flag
I1 Nd1 I2 167.658(10) . . ?
N1 Nd1 I2 94.86(8) . . ?
N1 Nd1 I1 96.17(8) . . ?
N1 Nd1 O3 133.81(10) . . ?
N1 Nd1 O1 78.57(10) . . ?
N1 Nd1 N2 54.78(11) . . ?
N1 Nd1 O2 152.12(10) . . ?
O3 Nd1 I2 86.27(8) . . ?
O3 Nd1 I1 90.07(8) . . ?
O3 Nd1 O2 73.91(10) . . ?
O1 Nd1 I2 91.58(7) . . ?
O1 Nd1 I1 85.21(7) . . ?
O1 Nd1 O3 147.61(10) . . ?
O1 Nd1 N2 133.22(10) . . ?
O1 Nd1 O2 73.77(9) . . ?
N2 Nd1 I2 95.33(7) . . ?
N2 Nd1 I1 95.55(7) . . ?
N2 Nd1 O3 79.10(10) . . ?
N2 Nd1 O2 153.01(10) . . ?
O2 Nd1 I2 82.63(7) . . ?
O2 Nd1 I1 85.03(7) . . ?
N1 C13 H13 121.1 . . ?
N2 C13 H13 121.1 . . ?
N2 C13 N1 117.7(3) . . ?
C13 N1 Nd1 94.0(2) . . ?
C13 N1 C9 117.3(3) . . ?
C9 N1 Nd1 148.7(3) . . ?
C37 O3 Nd1 123.9(3) . . ?
C34 O3 Nd1 127.3(3) . . ?
C34 O3 C37 108.6(4) . . ?
C26 O1 Nd1 123.5(2) . . ?
C29 O1 Nd1 128.3(3) . . ?
C29 O1 C26 107.6(3) . . ?
C13 N2 Nd1 93.5(2) . . ?
C13 N2 C14 117.1(3) . . ?
C14 N2 Nd1 149.3(3) . . ?
C9 C8 C10 121.5(4) . . ?
C7 C8 C9 118.9(4) . . ?
C7 C8 C10 119.7(4) . . ?
C8 C9 N1 119.9(4) . . ?
C4 C9 N1 119.6(4) . . ?
C4 C9 C8 120.4(4) . . ?
C5 C6 H6 119.8 . . ?
C5 C6 C7 120.3(4) . . ?
C7 C6 H6 119.8 . . ?
C8 C10 H10 107.8 . . ?
C8 C10 C12 113.0(4) . . ?
C8 C10 C11 111.0(4) . . ?
C12 C10 H10 107.8 . . ?
C12 C10 C11 109.4(4) . . ?
C11 C10 H10 107.8 . . ?
C22 C14 N2 120.0(4) . . ?
C22 C14 C15 120.2(4) . . ?
C15 C14 N2 119.7(4) . . ?
C15 C19 H19 119.5 . . ?
C20 C19 H19 119.5 . . ?
C20 C19 C15 121.0(4) . . ?
C14 C22 C23 121.3(4) . . ?
C21 C22 C14 118.9(4) . . ?
C21 C22 C23 119.8(4) . . ?
C14 C15 C16 121.9(4) . . ?
C19 C15 C14 118.7(4) . . ?
C19 C15 C16 119.4(4) . . ?
C22 C23 H23 107.8 . . ?
C22 C23 C24 112.9(4) . . ?
C22 C23 C25 110.7(4) . . ?
C24 C23 H23 107.8 . . ?
C25 C23 H23 107.8 . . ?
C25 C23 C24 109.6(4) . . ?
C9 C4 C3 121.6(4) . . ?
C5 C4 C9 118.4(4) . . ?
C5 C4 C3 120.0(4) . . ?
C22 C21 H21 119.5 . . ?
C20 C21 C22 121.0(4) . . ?
C20 C21 H21 119.5 . . ?
C15 C16 H16 108.5 . . ?
C15 C16 C18 111.2(4) . . ?
C18 C16 H16 108.5 . . ?
C17 C16 C15 111.2(4) . . ?
C17 C16 H16 108.5 . . ?
C17 C16 C18 109.0(4) . . ?
C6 C5 C4 121.2(4) . . ?
C6 C5 H5 119.4 . . ?
C4 C5 H5 119.4 . . ?
C19 C20 H20 119.9 . . ?
C21 C20 C19 120.2(4) . . ?
C21 C20 H20 119.9 . . ?
C4 C3 H3 107.3 . . ?
C2 C3 C4 112.8(4) . . ?
C2 C3 H3 107.3 . . ?
C2 C3 C1 109.6(5) . . ?
C1 C3 C4 112.1(5) . . ?
C1 C3 H3 107.3 . . ?
O1 C26 H26A 110.9 . . ?
O1 C26 H26B 110.9 . . ?
O1 C26 C27 104.4(4) . . ?
H26A C26 H26B 108.9 . . ?
C27 C26 H26A 110.9 . . ?
C27 C26 H26B 110.9 . . ?
C8 C7 H7 119.6 . . ?
C6 C7 C8 120.8(4) . . ?
C6 C7 H7 119.6 . . ?
O3 C37 H37A 110.7 . . ?
O3 C37 H37B 110.7 . . ?
O3 C37 H37C 110.3 . . ?
O3 C37 H37D 110.3 . . ?
O3 C37 C36 105.1(6) . . ?
H37A C37 H37B 108.8 . . ?
H37C C37 H37D 108.6 . . ?
C36 C37 H37A 110.7 . . ?
C36 C37 H37B 110.7 . . ?
C36A C37 O3 107.0(6) . . ?
C36A C37 H37C 110.3 . . ?
C36A C37 H37D 110.3 . . ?
O1 C29 H29A 110.2 . . ?
O1 C29 H29B 110.2 . . ?
O1 C29 C28 107.5(4) . . ?
H29A C29 H29B 108.5 . . ?
C28 C29 H29A 110.2 . . ?
C28 C29 H29B 110.2 . . ?
C16 C18 H18A 109.5 . . ?
C16 C18 H18B 109.5 . . ?
C16 C18 H18C 109.5 . . ?
H18A C18 H18B 109.5 . . ?
H18A C18 H18C 109.5 . . ?
H18B C18 H18C 109.5 . . ?
C30 O2 Nd1 126.0(3) . . ?
C30 O2 C33 108.0(3) . . ?
C33 O2 Nd1 126.0(3) . . ?
C26 C27 H27A 111.4 . . ?
C26 C27 H27B 111.4 . . ?
C26 C27 C28 101.7(4) . . ?
H27A C27 H27B 109.3 . . ?
C28 C27 H27A 111.4 . . ?
C28 C27 H27B 111.4 . . ?
C16 C17 H17A 109.5 . . ?
C16 C17 H17B 109.5 . . ?
C16 C17 H17C 109.5 . . ?
H17A C17 H17B 109.5 . . ?
H17A C17 H17C 109.5 . . ?
H17B C17 H17C 109.5 . . ?
C29 C28 C27 104.5(4) . . ?
C29 C28 H28A 110.8 . . ?
C29 C28 H28B 110.8 . . ?
C27 C28 H28A 110.8 . . ?
C27 C28 H28B 110.8 . . ?
H28A C28 H28B 108.9 . . ?
O2 C30 H30A 110.5 . . ?
O2 C30 H30B 110.5 . . ?
O2 C30 C31 106.1(4) . . ?
H30A C30 H30B 108.7 . . ?
C31 C30 H30A 110.5 . . ?
C31 C30 H30B 110.5 . . ?
C10 C12 H12A 109.5 . . ?
C10 C12 H12B 109.5 . . ?
C10 C12 H12C 109.5 . . ?
H12A C12 H12B 109.5 . . ?
H12A C12 H12C 109.5 . . ?
H12B C12 H12C 109.5 . . ?
C23 C24 H24A 109.5 . . ?
C23 C24 H24B 109.5 . . ?
C23 C24 H24C 109.5 . . ?
H24A C24 H24B 109.5 . . ?
H24A C24 H24C 109.5 . . ?
H24B C24 H24C 109.5 . . ?
O3 C34 H34A 110.6 . . ?
O3 C34 H34B 110.6 . . ?
O3 C34 C35 105.8(4) . . ?
H34A C34 H34B 108.7 . . ?
C35 C34 H34A 110.6 . . ?
C35 C34 H34B 110.6 . . ?
C10 C11 H11A 109.5 . . ?
C10 C11 H11B 109.5 . . ?
C10 C11 H11C 109.5 . . ?
H11A C11 H11B 109.5 . . ?
H11A C11 H11C 109.5 . . ?
H11B C11 H11C 109.5 . . ?
C34 C35 H35A 110.7 . . ?
C34 C35 H35B 110.7 . . ?
C34 C35 H35C 110.9 . . ?
C34 C35 H35D 110.9 . . ?
C34 C35 C36A 104.3(6) . . ?
H35A C35 H35B 108.8 . . ?
H35C C35 H35D 108.9 . . ?
C36 C35 C34 105.2(6) . . ?
C36 C35 H35A 110.7 . . ?
C36 C35 H35B 110.7 . . ?
C36A C35 H35C 110.9 . . ?
C36A C35 H35D 110.9 . . ?
C3 C2 H2A 109.5 . . ?
C3 C2 H2B 109.5 . . ?
C3 C2 H2C 109.5 . . ?
H2A C2 H2B 109.5 . . ?
H2A C2 H2C 109.5 . . ?
H2B C2 H2C 109.5 . . ?
H32A C32 H32B 109.2 . . ?
C33 C32 H32A 111.3 . . ?
C33 C32 H32B 111.3 . . ?
C33 C32 C31 102.5(5) . . ?
C31 C32 H32A 111.3 . . ?
C31 C32 H32B 111.3 . . ?
O2 C33 C32 106.9(4) . . ?
O2 C33 H33A 110.3 . . ?
O2 C33 H33B 110.3 . . ?
C32 C33 H33A 110.3 . . ?
C32 C33 H33B 110.3 . . ?
H33A C33 H33B 108.6 . . ?
C23 C25 H25A 109.5 . . ?
C23 C25 H25B 109.5 . . ?
C23 C25 H25C 109.5 . . ?
H25A C25 H25B 109.5 . . ?
H25A C25 H25C 109.5 . . ?
H25B C25 H25C 109.5 . . ?
C37 C36 H36A 111.0 . . ?
C37 C36 H36B 111.0 . . ?
C35 C36 C37 103.8(7) . . ?
C35 C36 H36A 111.0 . . ?
C35 C36 H36B 111.0 . . ?
H36A C36 H36B 109.0 . . ?
C30 C31 C32 101.1(5) . . ?
C30 C31 H31A 111.5 . . ?
C30 C31 H31B 111.5 . . ?
C32 C31 H31A 111.5 . . ?
C32 C31 H31B 111.5 . . ?
H31A C31 H31B 109.4 . . ?
C3 C1 H1A 109.5 . . ?
C3 C1 H1B 109.5 . . ?
C3 C1 H1C 109.5 . . ?
H1A C1 H1B 109.5 . . ?
H1A C1 H1C 109.5 . . ?
H1B C1 H1C 109.5 . . ?
C37 C36A C35 105.2(8) . . ?
C37 C36A H36C 110.7 . . ?
C37 C36A H36D 110.7 . . ?
C35 C36A H36C 110.7 . . ?
C35 C36A H36D 110.7 . . ?
H36C C36A H36D 108.8 . . ?
C41 O4 C38 97.3(16) . . ?
O4 C41 H41A 108.7 . . ?
O4 C41 H41B 108.7 . . ?
H41A C41 H41B 107.6 . . ?
C40 C41 O4 114.0(14) . . ?
C40 C41 H41A 108.7 . . ?
C40 C41 H41B 108.7 . . ?
C41 C40 H40A 111.3 . . ?
C41 C40 H40B 111.3 . . ?
C41 C40 C39 102.2(11) . . ?
H40A C40 H40B 109.2 . . ?
C39 C40 H40A 111.3 . . ?
C39 C40 H40B 111.3 . . ?
C40 C39 H39A 111.5 . . ?
C40 C39 H39B 111.5 . . ?
H39A C39 H39B 109.3 . . ?
C38 C39 C40 101.3(11) . . ?
C38 C39 H39A 111.5 . . ?
C38 C39 H39B 111.5 . . ?
O4 C38 H38A 109.5 . . ?
O4 C38 H38B 109.5 . . ?
C39 C38 O4 110.6(14) . . ?
C39 C38 H38A 109.5 . . ?
C39 C38 H38B 109.5 . . ?
H38A C38 H38B 108.1 . . ?
C45 O5 C42 109.5(8) . . ?
O5 C45 H45A 111.5 . . ?
O5 C45 H45B 111.5 . . ?
O5 C45 C44 101.4(7) . . ?
H45A C45 H45B 109.3 . . ?
C44 C45 H45A 111.5 . . ?
C44 C45 H45B 111.5 . . ?
C45 C44 H44A 110.6 . . ?
C45 C44 H44B 110.6 . . ?
H44A C44 H44B 108.8 . . ?
C43 C44 C45 105.5(7) . . ?
C43 C44 H44A 110.6 . . ?
C43 C44 H44B 110.6 . . ?
C44 C43 H43A 111.1 . . ?
C44 C43 H43B 111.1 . . ?
C44 C43 C42 103.2(8) . . ?
H43A C43 H43B 109.1 . . ?
C42 C43 H43A 111.1 . . ?
C42 C43 H43B 111.1 . . ?
O5 C42 H42A 111.3 . . ?
O5 C42 H42B 111.3 . . ?
C43 C42 O5 102.2(8) . . ?
C43 C42 H42A 111.3 . . ?
C43 C42 H42B 111.3 . . ?
H42A C42 H42B 109.2 . . ?

loop_
_geom_bond_atom_site_label_1
_geom_bond_atom_site_label_2
_geom_bond_distance
_geom_bond_site_symmetry_2
_geom_bond_publ_flag
Nd1 I2 3.1156(3) . ?
Nd1 I1 3.1116(3) . ?
Nd1 N1 2.457(3) . ?
Nd1 O3 2.479(3) . ?
Nd1 O1 2.472(3) . ?
Nd1 N2 2.474(3) . ?
Nd1 O2 2.553(3) . ?
C13 H13 0.9500 . ?
C13 N1 1.331(5) . ?
C13 N2 1.319(5) . ?
N1 C9 1.432(5) . ?
O3 C37 1.454(5) . ?
O3 C34 1.452(6) . ?
O1 C26 1.458(5) . ?
O1 C29 1.451(5) . ?
N2 C14 1.435(5) . ?
C8 C9 1.409(6) . ?
C8 C10 1.524(6) . ?
C8 C7 1.391(6) . ?
C9 C4 1.405(6) . ?
C6 H6 0.9500 . ?
C6 C5 1.370(7) . ?
C6 C7 1.381(7) . ?
C10 H10 1.0000 . ?
C10 C12 1.525(6) . ?
C10 C11 1.533(7) . ?
C14 C22 1.406(6) . ?
C14 C15 1.407(6) . ?
C19 H19 0.9500 . ?
C19 C15 1.396(6) . ?
C19 C20 1.381(7) . ?
C22 C23 1.515(6) . ?
C22 C21 1.398(6) . ?
C15 C16 1.523(6) . ?
C23 H23 1.0000 . ?
C23 C24 1.529(6) . ?
C23 C25 1.523(7) . ?
C4 C5 1.399(6) . ?
C4 C3 1.519(6) . ?
C21 H21 0.9500 . ?
C21 C20 1.371(7) . ?
C16 H16 1.0000 . ?
C16 C18 1.541(7) . ?
C16 C17 1.522(7) . ?
C5 H5 0.9500 . ?
C20 H20 0.9500 . ?
C3 H3 1.0000 . ?
C3 C2 1.501(7) . ?
C3 C1 1.509(9) . ?
C26 H26A 0.9900 . ?
C26 H26B 0.9900 . ?
C26 C27 1.513(7) . ?
C7 H7 0.9500 . ?
C37 H37A 0.9900 . ?
C37 H37B 0.9900 . ?
C37 H37C 0.9900 . ?
C37 H37D 0.9900 . ?
C37 C36 1.587(11) . ?
C37 C36A 1.412(12) . ?
C29 H29A 0.9900 . ?
C29 H29B 0.9900 . ?
C29 C28 1.500(7) . ?
C18 H18A 0.9800 . ?
C18 H18B 0.9800 . ?
C18 H18C 0.9800 . ?
O2 C30 1.449(5) . ?
O2 C33 1.451(5) . ?
C27 H27A 0.9900 . ?
C27 H27B 0.9900 . ?
C27 C28 1.523(7) . ?
C17 H17A 0.9800 . ?
C17 H17B 0.9800 . ?
C17 H17C 0.9800 . ?
C28 H28A 0.9900 . ?
C28 H28B 0.9900 . ?
C30 H30A 0.9900 . ?
C30 H30B 0.9900 . ?
C30 C31 1.504(7) . ?
C12 H12A 0.9800 . ?
C12 H12B 0.9800 . ?
C12 H12C 0.9800 . ?
C24 H24A 0.9800 . ?
C24 H24B 0.9800 . ?
C24 H24C 0.9800 . ?
C34 H34A 0.9900 . ?
C34 H34B 0.9900 . ?
C34 C35 1.520(7) . ?
C11 H11A 0.9800 . ?
C11 H11B 0.9800 . ?
C11 H11C 0.9800 . ?
C35 H35A 0.9900 . ?
C35 H35B 0.9900 . ?
C35 H35C 0.9900 . ?
C35 H35D 0.9900 . ?
C35 C36 1.421(14) . ?
C35 C36A 1.566(14) . ?
C2 H2A 0.9800 . ?
C2 H2B 0.9800 . ?
C2 H2C 0.9800 . ?
C32 H32A 0.9900 . ?
C32 H32B 0.9900 . ?
C32 C33 1.473(8) . ?
C32 C31 1.528(8) . ?
C33 H33A 0.9900 . ?
C33 H33B 0.9900 . ?
C25 H25A 0.9800 . ?
C25 H25B 0.9800 . ?
C25 H25C 0.9800 . ?
C36 H36A 0.9900 . ?
C36 H36B 0.9900 . ?
C31 H31A 0.9900 . ?
C31 H31B 0.9900 . ?
C1 H1A 0.9800 . ?
C1 H1B 0.9800 . ?
C1 H1C 0.9800 . ?
C36A H36C 0.9900 . ?
C36A H36D 0.9900 . ?
O4 C41 1.534(15) . ?
O4 C38 1.556(14) . ?
C41 H41A 0.9900 . ?
C41 H41B 0.9900 . ?
C41 C40 1.520(13) . ?
C40 H40A 0.9900 . ?
C40 H40B 0.9900 . ?
C40 C39 1.536(13) . ?
C39 H39A 0.9900 . ?
C39 H39B 0.9900 . ?
C39 C38 1.513(13) . ?
C38 H38A 0.9900 . ?
C38 H38B 0.9900 . ?
O5 C45 1.490(10) . ?
O5 C42 1.518(11) . ?
C45 H45A 0.9900 . ?
C45 H45B 0.9900 . ?
C45 C44 1.540(9) . ?
C44 H44A 0.9900 . ?
C44 H44B 0.9900 . ?
C44 C43 1.459(10) . ?
C43 H43A 0.9900 . ?
C43 H43B 0.9900 . ?
C43 C42 1.482(11) . ?
C42 H42A 0.9900 . ?
C42 H42B 0.9900 . ?

loop_
_geom_torsion_atom_site_label_1
_geom_torsion_atom_site_label_2
_geom_torsion_atom_site_label_3
_geom_torsion_atom_site_label_4
_geom_torsion
_geom_torsion_site_symmetry_1
_geom_torsion_site_symmetry_2
_geom_torsion_site_symmetry_3
_geom_torsion_site_symmetry_4
_geom_torsion_publ_flag
Nd1 N1 C9 C8 -93.7(6) . . . . ?
Nd1 N1 C9 C4 84.0(6) . . . . ?
Nd1 O3 C37 C36 -178.2(5) . . . . ?
Nd1 O3 C37 C36A -144.9(7) . . . . ?
Nd1 O3 C34 C35 157.9(3) . . . . ?
Nd1 O1 C26 C27 -141.3(3) . . . . ?
Nd1 O1 C29 C28 161.2(3) . . . . ?
Nd1 N2 C14 C22 -90.8(6) . . . . ?
Nd1 N2 C14 C15 87.6(6) . . . . ?
Nd1 O2 C30 C31 -163.9(3) . . . . ?
Nd1 O2 C33 C32 -170.6(4) . . . . ?
C13 N1 C9 C8 82.6(5) . . . . ?
C13 N1 C9 C4 -99.7(4) . . . . ?
C13 N2 C14 C22 86.5(5) . . . . ?
C13 N2 C14 C15 -95.2(5) . . . . ?
N1 C13 N2 Nd1 -0.4(3) . . . . ?
N1 C13 N2 C14 -179.0(3) . . . . ?
N1 C9 C4 C5 -179.7(4) . . . . ?
N1 C9 C4 C3 1.3(6) . . . . ?
O3 C37 C36 C35 23.2(9) . . . . ?
O3 C37 C36A C35 -29.5(10) . . . . ?
O3 C34 C35 C36 32.5(8) . . . . ?
O3 C34 C35 C36A -0.9(9) . . . . ?
O1 C26 C27 C28 -37.8(5) . . . . ?
O1 C29 C28 C27 -14.6(6) . . . . ?
N2 C13 N1 Nd1 0.4(3) . . . . ?
N2 C13 N1 C9 -177.7(3) . . . . ?
N2 C14 C22 C23 -1.7(6) . . . . ?
N2 C14 C22 C21 179.2(4) . . . . ?
N2 C14 C15 C19 -178.4(4) . . . . ?
N2 C14 C15 C16 1.1(6) . . . . ?
C8 C9 C4 C5 -2.0(6) . . . . ?
C8 C9 C4 C3 178.9(4) . . . . ?
C9 C8 C10 C12 133.8(4) . . . . ?
C9 C8 C10 C11 -103.0(5) . . . . ?
C9 C8 C7 C6 -0.7(7) . . . . ?
C9 C4 C5 C6 1.0(7) . . . . ?
C9 C4 C3 C2 -126.2(5) . . . . ?
C9 C4 C3 C1 109.5(6) . . . . ?
C10 C8 C9 N1 -2.2(6) . . . . ?
C10 C8 C9 C4 -179.8(4) . . . . ?
C10 C8 C7 C6 -179.1(4) . . . . ?
C14 C22 C23 C24 133.6(4) . . . . ?
C14 C22 C23 C25 -103.1(5) . . . . ?
C14 C22 C21 C20 -0.8(7) . . . . ?
C14 C15 C16 C18 125.2(5) . . . . ?
C14 C15 C16 C17 -113.2(5) . . . . ?
C19 C15 C16 C18 -55.3(6) . . . . ?
C19 C15 C16 C17 66.4(6) . . . . ?
C22 C14 C15 C19 -0.1(6) . . . . ?
C22 C14 C15 C16 179.5(4) . . . . ?
C22 C21 C20 C19 0.0(8) . . . . ?
C15 C14 C22 C23 180.0(4) . . . . ?
C15 C14 C22 C21 0.8(6) . . . . ?
C15 C19 C20 C21 0.8(8) . . . . ?
C23 C22 C21 C20 -180.0(4) . . . . ?
C21 C22 C23 C24 -47.3(6) . . . . ?
C21 C22 C23 C25 76.0(5) . . . . ?
C5 C6 C7 C8 -0.2(8) . . . . ?
C5 C4 C3 C2 54.7(7) . . . . ?
C5 C4 C3 C1 -69.6(6) . . . . ?
C20 C19 C15 C14 -0.7(7) . . . . ?
C20 C19 C15 C16 179.7(5) . . . . ?
C3 C4 C5 C6 -179.9(5) . . . . ?
C26 O1 C29 C28 -9.5(6) . . . . ?
C26 C27 C28 C29 31.7(6) . . . . ?
C7 C8 C9 N1 179.5(4) . . . . ?
C7 C8 C9 C4 1.9(6) . . . . ?
C7 C8 C10 C12 -48.0(6) . . . . ?
C7 C8 C10 C11 75.3(5) . . . . ?
C7 C6 C5 C4 0.1(8) . . . . ?
C37 O3 C34 C35 -17.0(6) . . . . ?
C29 O1 C26 C27 30.0(5) . . . . ?
O2 C30 C31 C32 -32.7(6) . . . . ?
C30 O2 C33 C32 11.2(7) . . . . ?
C34 O3 C37 C36 -3.0(7) . . . . ?
C34 O3 C37 C36A 30.2(8) . . . . ?
C34 C35 C36 C37 -33.2(9) . . . . ?
C34 C35 C36A C37 18.7(11) . . . . ?
C33 O2 C30 C31 14.2(6) . . . . ?
C33 C32 C31 C30 38.7(7) . . . . ?
C31 C32 C33 O2 -31.4(7) . . . . ?
O4 C41 C40 C39 20(3) . . . . ?
C41 O4 C38 C39 -26(2) . . . . ?
C41 C40 C39 C38 -33.9(18) . . . . ?
C40 C39 C38 O4 39(2) . . . . ?
C38 O4 C41 C40 3(3) . . . . ?
O5 C45 C44 C43 28.4(12) . . . . ?
C45 O5 C42 C43 -21.3(13) . . . . ?
C45 C44 C43 C42 -43.0(12) . . . . ?
C44 C43 C42 O5 38.9(12) . . . . ?
C42 O5 C45 C44 -3.8(12) . . . . ?
